data_4316675
loop_
_publ_author_name
'Catherine Bronner'
'St\'ephane A. Baudron'
'Mir Wais Hosseini'

_publ_contact_author
; Prof Mir Wais Hosseini
  Laboratoire de Chimie de Coordination Organique, 
  UMR CNRS 7140, Universit\'e de Strasbourg,
  F-67000 Strasbourg, France 
;
_publ_contact_author_email hosseini@unistra.fr
_publ_contact_author_fax '33 3 68 85 13 25'
_publ_contact_author_phone '33 3 68 85 13 23'
_publ_section_title
;
 Carboxylic Acid Appended Dipyrrin for the Formation of a Hexanuclear
 Iridium/Copper Paddlewheel Complex
;
_journal_name_full 'Inorganic Chemistry'
_journal_page_first 8659
_journal_page_last 8661
_journal_paper_doi 10.1021/ic101458r
_journal_volume 49
_journal_year 2010
_chemical_formula_moiety 'C38 H27 Ir N4 O2, C4 H8 O'
_chemical_formula_sum 'C42 H35 Ir N4 O3'
_chemical_formula_weight 835.98
_chemical_name_systematic
;
 ?
;
_space_group_IT_number 2
_symmetry_cell_setting triclinic
_symmetry_space_group_name_Hall '-P 1'
_symmetry_space_group_name_H-M 'P -1'
_atom_sites_solution_hydrogens geom
_atom_sites_solution_primary direct
_atom_sites_solution_secondary difmap
_audit_creation_method SHELXL-97
_cell_angle_alpha 77.8200(10)
_cell_angle_beta 69.9860(10)
_cell_angle_gamma 69.9060(10)
_cell_formula_units_Z 2
_cell_length_a 11.5527(3)
_cell_length_b 12.4373(3)
_cell_length_c 13.4665(3)
_cell_measurement_reflns_used 5910
_cell_measurement_temperature 173(2)
_cell_measurement_theta_max 27.40
_cell_measurement_theta_min 2.27
_cell_volume 1697.82(7)
_computing_cell_refinement 'Bruker SMART'
_computing_data_collection 'Bruker SMART'
_computing_data_reduction 'Bruker SAINT'
_computing_molecular_graphics 'Bruker SHELXTL'
_computing_publication_material 'Bruker SHELXTL'
_computing_structure_refinement 'Bruker SHELXTL'
_computing_structure_solution 'Bruker SHELXTL'
_diffrn_ambient_temperature 173(2)
_diffrn_measured_fraction_theta_full 0.984
_diffrn_measured_fraction_theta_max 0.984
_diffrn_measurement_device_type 'CCD area detector'
_diffrn_measurement_method 'phi and omega scans'
_diffrn_radiation_monochromator graphite
_diffrn_radiation_source 'sealed tube'
_diffrn_radiation_type MoK\a
_diffrn_radiation_wavelength 0.71073
_diffrn_reflns_av_R_equivalents 0.0703
_diffrn_reflns_av_sigmaI/netI 0.0745
_diffrn_reflns_limit_h_max 15
_diffrn_reflns_limit_h_min -14
_diffrn_reflns_limit_k_max 16
_diffrn_reflns_limit_k_min -16
_diffrn_reflns_limit_l_max 17
_diffrn_reflns_limit_l_min -17
_diffrn_reflns_number 39253
_diffrn_reflns_theta_full 27.57
_diffrn_reflns_theta_max 27.57
_diffrn_reflns_theta_min 1.62
_exptl_absorpt_coefficient_mu 3.979
_exptl_absorpt_correction_T_max 0.8258
_exptl_absorpt_correction_T_min 0.5344
_exptl_absorpt_correction_type multi-scan
_exptl_absorpt_process_details sadabs
_exptl_crystal_colour red
_exptl_crystal_density_diffrn 1.635
_exptl_crystal_density_meas ?
_exptl_crystal_density_method 'not measured'
_exptl_crystal_description rod
_exptl_crystal_F_000 832
_exptl_crystal_size_max 0.18
_exptl_crystal_size_mid 0.12
_exptl_crystal_size_min 0.05
_refine_diff_density_max 1.567
_refine_diff_density_min -1.324
_refine_diff_density_rms 0.172
_refine_ls_extinction_method none
_refine_ls_goodness_of_fit_ref 1.056
_refine_ls_hydrogen_treatment riding
_refine_ls_matrix_type full
_refine_ls_number_parameters 451
_refine_ls_number_reflns 7726
_refine_ls_number_restraints 0
_refine_ls_restrained_S_all 1.056
_refine_ls_R_factor_all 0.0697
_refine_ls_R_factor_gt 0.0443
_refine_ls_shift/su_max 0.001
_refine_ls_shift/su_mean 0.000
_refine_ls_structure_factor_coef Fsqd
_refine_ls_weighting_details 'calc w=1/[\s^2^(Fo^2^)+(0.0175P)^2^+6.8040P] where P=(Fo^2^+2Fc^2^)/3'
_refine_ls_weighting_scheme calc
_refine_ls_wR_factor_gt 0.0748
_refine_ls_wR_factor_ref 0.0876
_reflns_number_gt 6096
_reflns_number_total 7726
_reflns_threshold_expression >2sigma(I)
_cod_data_source_file ic101458r_si_001_3.cif
_cod_data_source_block compound3
_cod_depositor_comments
;
The following automatic conversions were performed:

'_symmetry_cell_setting' value 'Triclinic' changed to 'triclinic'
according to the built-in table from CIF Core dictionary named
'cif_core.dic' version 2.4.1 from 2010-06-29.

Automatic conversion script
Id: cif_fix_values 1646 2011-03-28 12:23:43Z adriana 

The following automatic conversions were performed:

'_exptl_crystal_density_meas' value 'not measured' was changed to '?'
- the value is perceived as not measured.

Automatic conversion script
Id: cif_fix_values 3008 2015-01-20 13:52:24Z robertas 
;
_cod_original_sg_symbol_Hall -P1
_cod_original_sg_symbol_H-M 'P -1 '
_cod_database_code 4316675

loop_
_symmetry_equiv_pos_as_xyz
'x, y, z'
'-x, -y, -z'

loop_
_atom_site_label
_atom_site_type_symbol
_atom_site_fract_x
_atom_site_fract_y
_atom_site_fract_z
_atom_site_U_iso_or_equiv
_atom_site_adp_type
_atom_site_occupancy
_atom_site_symmetry_multiplicity
_atom_site_calc_flag
_atom_site_refinement_flags
_atom_site_disorder_assembly
_atom_site_disorder_group
C39 C 0.6932(9) 0.4848(8) 0.2731(8) 0.080(3) Uani 1 1 d . . .
H39A H 0.7100 0.4054 0.3045 0.096 Uiso 1 1 calc R . .
H39B H 0.7747 0.5004 0.2348 0.096 Uiso 1 1 calc R . .
C40 C 0.6142(15) 0.5081(14) 0.2043(9) 0.181(8) Uani 1 1 d . . .
H40A H 0.6297 0.4397 0.1722 0.217 Uiso 1 1 calc R . .
H40B H 0.6317 0.5689 0.1484 0.217 Uiso 1 1 calc R . .
C41 C 0.4794(12) 0.5445(12) 0.2744(12) 0.134(5) Uani 1 1 d . . .
H41A H 0.4247 0.6036 0.2367 0.161 Uiso 1 1 calc R . .
H41B H 0.4448 0.4796 0.2998 0.161 Uiso 1 1 calc R . .
C42 C 0.4872(10) 0.5857(11) 0.3550(11) 0.131(5) Uani 1 1 d . . .
H42A H 0.4413 0.5510 0.4218 0.157 Uiso 1 1 calc R . .
H42B H 0.4464 0.6682 0.3513 0.157 Uiso 1 1 calc R . .
O3 O 0.6175(6) 0.5618(5) 0.3519(5) 0.0829(18) Uani 1 1 d . . .
C1 C 0.3899(6) 0.1776(5) 0.0092(5) 0.0350(15) Uani 1 1 d . . .
H1 H 0.3099 0.1967 -0.0022 0.042 Uiso 1 1 calc R . .
C2 C 0.4987(7) 0.1361(5) -0.0712(5) 0.0412(16) Uani 1 1 d . . .
H2 H 0.4928 0.1275 -0.1361 0.049 Uiso 1 1 calc R . .
C3 C 0.6163(7) 0.1074(6) -0.0540(6) 0.0473(18) Uani 1 1 d . . .
H3 H 0.6916 0.0786 -0.1071 0.057 Uiso 1 1 calc R . .
C4 C 0.6221(6) 0.1215(5) 0.0424(5) 0.0399(16) Uani 1 1 d . . .
H4 H 0.7019 0.1015 0.0545 0.048 Uiso 1 1 calc R . .
C5 C 0.5110(5) 0.1651(5) 0.1217(5) 0.0279(13) Uani 1 1 d . . .
C6 C 0.5022(5) 0.1900(5) 0.2262(4) 0.0280(13) Uani 1 1 d . . .
C7 C 0.6098(6) 0.1667(6) 0.2607(5) 0.0403(16) Uani 1 1 d . . .
H7 H 0.6919 0.1347 0.2167 0.048 Uiso 1 1 calc R . .
C8 C 0.5939(7) 0.1913(6) 0.3607(6) 0.0504(19) Uani 1 1 d . . .
H8 H 0.6655 0.1766 0.3839 0.061 Uiso 1 1 calc R . .
C9 C 0.4730(6) 0.2371(6) 0.4257(5) 0.0467(18) Uani 1 1 d . . .
H9 H 0.4628 0.2524 0.4934 0.056 Uiso 1 1 calc R . .
C10 C 0.3653(6) 0.2610(5) 0.3913(5) 0.0358(15) Uani 1 1 d . . .
H10 H 0.2838 0.2923 0.4366 0.043 Uiso 1 1 calc R . .
C11 C 0.3765(6) 0.2392(5) 0.2908(5) 0.0284(13) Uani 1 1 d . . .
C12 C 0.0043(6) 0.2825(5) 0.4228(5) 0.0322(14) Uani 1 1 d . . .
H12 H 0.0281 0.2024 0.4309 0.039 Uiso 1 1 calc R . .
C13 C -0.1086(6) 0.3419(5) 0.4920(5) 0.0388(16) Uani 1 1 d . . .
H13 H -0.1600 0.3028 0.5454 0.047 Uiso 1 1 calc R . .
C14 C -0.1432(6) 0.4609(6) 0.4800(5) 0.0425(17) Uani 1 1 d . . .
H14 H -0.2190 0.5030 0.5251 0.051 Uiso 1 1 calc R . .
C15 C -0.0655(6) 0.5162(5) 0.4016(5) 0.0358(15) Uani 1 1 d . . .
H15 H -0.0879 0.5962 0.3941 0.043 Uiso 1 1 calc R . .
C16 C 0.0469(5) 0.4538(5) 0.3329(5) 0.0281(13) Uani 1 1 d . . .
C17 C 0.1361(5) 0.5026(5) 0.2439(5) 0.0282(13) Uani 1 1 d . . .
C18 C 0.1258(6) 0.6199(5) 0.2253(5) 0.0332(14) Uani 1 1 d . . .
H18 H 0.0605 0.6708 0.2708 0.040 Uiso 1 1 calc R . .
C19 C 0.2125(6) 0.6598(5) 0.1396(5) 0.0363(15) Uani 1 1 d . . .
H19 H 0.2056 0.7379 0.1264 0.044 Uiso 1 1 calc R . .
C20 C 0.3100(6) 0.5830(5) 0.0728(5) 0.0353(15) Uani 1 1 d . . .
H20 H 0.3690 0.6098 0.0149 0.042 Uiso 1 1 calc R . .
C21 C 0.3203(6) 0.4677(5) 0.0916(5) 0.0324(14) Uani 1 1 d . . .
H21 H 0.3864 0.4180 0.0454 0.039 Uiso 1 1 calc R . .
C22 C 0.2346(5) 0.4218(5) 0.1782(4) 0.0253(12) Uani 1 1 d . . .
C23 C 0.3027(6) 0.0109(5) 0.3469(5) 0.0360(15) Uani 1 1 d . . .
H23 H 0.3678 0.0250 0.3632 0.043 Uiso 1 1 calc R . .
C24 C 0.2707(7) -0.0921(5) 0.3772(5) 0.0426(17) Uani 1 1 d . . .
H24 H 0.3097 -0.1571 0.4162 0.051 Uiso 1 1 calc R . .
C25 C 0.1717(6) -0.0795(5) 0.3390(5) 0.0358(15) Uani 1 1 d . . .
H25 H 0.1303 -0.1344 0.3469 0.043 Uiso 1 1 calc R . .
C26 C 0.1433(6) 0.0329(5) 0.2848(4) 0.0278(13) Uani 1 1 d . . .
C27 C 0.0499(5) 0.0812(4) 0.2296(4) 0.0253(12) Uani 1 1 d . . .
C28 C 0.0271(5) 0.1872(5) 0.1687(4) 0.0264(13) Uani 1 1 d . . .
C29 C -0.0644(6) 0.2338(5) 0.1105(5) 0.0333(14) Uani 1 1 d . . .
H29 H -0.1241 0.2003 0.1085 0.040 Uiso 1 1 calc R . .
C30 C -0.0485(6) 0.3375(5) 0.0580(5) 0.0384(16) Uani 1 1 d . . .
H30 H -0.0942 0.3874 0.0131 0.046 Uiso 1 1 calc R . .
C31 C 0.0510(6) 0.3528(5) 0.0860(5) 0.0361(15) Uani 1 1 d . . .
H31 H 0.0808 0.4170 0.0614 0.043 Uiso 1 1 calc R . .
C32 C -0.0303(5) 0.0054(5) 0.2349(5) 0.0283(13) Uani 1 1 d . . .
C33 C -0.0216(6) -0.0351(5) 0.1434(5) 0.0295(13) Uani 1 1 d . . .
H33 H 0.0319 -0.0130 0.0786 0.035 Uiso 1 1 calc R . .
C34 C -0.0903(6) -0.1070(5) 0.1467(5) 0.0332(14) Uani 1 1 d . . .
H34 H -0.0826 -0.1337 0.0845 0.040 Uiso 1 1 calc R . .
C35 C -0.1705(6) -0.1397(5) 0.2418(5) 0.0312(14) Uani 1 1 d . . .
C36 C -0.1820(6) -0.0999(5) 0.3346(5) 0.0346(14) Uani 1 1 d . . .
H36 H -0.2366 -0.1213 0.3990 0.041 Uiso 1 1 calc R . .
C37 C -0.1115(6) -0.0280(5) 0.3307(5) 0.0314(14) Uani 1 1 d . . .
H37 H -0.1187 -0.0017 0.3929 0.038 Uiso 1 1 calc R . .
C38 C -0.2406(7) -0.2223(6) 0.2442(6) 0.0419(16) Uani 1 1 d . . .
N1 N 0.3945(5) 0.1919(4) 0.1044(4) 0.0279(11) Uani 1 1 d . . .
N2 N 0.0810(4) 0.3354(4) 0.3444(4) 0.0272(11) Uani 1 1 d . . .
N3 N 0.2273(4) 0.0868(4) 0.2912(4) 0.0279(11) Uani 1 1 d . . .
N4 N 0.0980(5) 0.2659(4) 0.1511(4) 0.0290(11) Uani 1 1 d . . .
O1 O -0.2400(6) -0.2507(5) 0.1624(4) 0.0674(16) Uani 1 1 d . . .
O2 O -0.2944(5) -0.2647(4) 0.3374(4) 0.0619(15) Uani 1 1 d . . .
H2A H -0.3300 -0.3092 0.3322 0.093 Uiso 1 1 calc R . .
Ir1 Ir 0.23581(2) 0.257074(19) 0.226071(19) 0.02556(8) Uani 1 1 d . . .

loop_
_atom_site_aniso_label
_atom_site_aniso_U_11
_atom_site_aniso_U_22
_atom_site_aniso_U_33
_atom_site_aniso_U_23
_atom_site_aniso_U_13
_atom_site_aniso_U_12
C39 0.066(6) 0.071(6) 0.104(8) -0.043(6) -0.014(6) -0.011(5)
C40 0.176(15) 0.256(19) 0.057(8) -0.062(10) -0.047(9) 0.039(13)
C41 0.110(11) 0.161(13) 0.175(14) -0.053(11) -0.083(11) -0.031(9)
C42 0.051(7) 0.170(12) 0.191(14) -0.092(11) -0.012(8) -0.038(7)
O3 0.069(4) 0.096(5) 0.088(5) -0.029(4) -0.011(4) -0.029(4)
C1 0.040(4) 0.037(3) 0.030(3) -0.009(3) -0.009(3) -0.012(3)
C2 0.048(4) 0.044(4) 0.031(4) -0.012(3) -0.008(3) -0.010(3)
C3 0.043(4) 0.046(4) 0.045(4) -0.021(3) 0.006(3) -0.012(3)
C4 0.027(3) 0.039(4) 0.046(4) -0.009(3) -0.004(3) -0.004(3)
C5 0.019(3) 0.023(3) 0.039(4) -0.006(3) -0.007(3) -0.004(2)
C6 0.026(3) 0.028(3) 0.028(3) -0.004(2) -0.005(3) -0.008(3)
C7 0.020(3) 0.051(4) 0.043(4) -0.009(3) -0.005(3) -0.005(3)
C8 0.035(4) 0.069(5) 0.051(5) -0.011(4) -0.024(4) -0.006(4)
C9 0.037(4) 0.062(5) 0.039(4) -0.016(3) -0.014(3) -0.003(3)
C10 0.031(4) 0.036(3) 0.032(4) -0.011(3) -0.003(3) -0.003(3)
C11 0.028(3) 0.021(3) 0.033(3) -0.002(2) -0.004(3) -0.007(2)
C12 0.029(3) 0.026(3) 0.037(4) -0.002(3) -0.005(3) -0.007(3)
C13 0.032(4) 0.037(4) 0.038(4) -0.002(3) -0.001(3) -0.010(3)
C14 0.027(4) 0.046(4) 0.045(4) -0.012(3) -0.002(3) -0.005(3)
C15 0.034(4) 0.026(3) 0.042(4) -0.008(3) -0.005(3) -0.006(3)
C16 0.026(3) 0.025(3) 0.033(3) -0.006(3) -0.012(3) -0.002(2)
C17 0.024(3) 0.027(3) 0.032(3) -0.005(3) -0.010(3) -0.003(2)
C18 0.030(3) 0.028(3) 0.040(4) -0.006(3) -0.010(3) -0.006(3)
C19 0.040(4) 0.023(3) 0.045(4) 0.001(3) -0.012(3) -0.011(3)
C20 0.027(3) 0.036(3) 0.042(4) 0.012(3) -0.013(3) -0.015(3)
C21 0.031(3) 0.030(3) 0.038(4) -0.002(3) -0.012(3) -0.009(3)
C22 0.020(3) 0.031(3) 0.030(3) -0.002(3) -0.013(2) -0.009(2)
C23 0.040(4) 0.025(3) 0.045(4) 0.000(3) -0.023(3) -0.004(3)
C24 0.056(5) 0.025(3) 0.051(4) 0.011(3) -0.034(4) -0.009(3)
C25 0.046(4) 0.020(3) 0.044(4) 0.004(3) -0.019(3) -0.013(3)
C26 0.030(3) 0.027(3) 0.027(3) -0.005(2) -0.008(3) -0.008(3)
C27 0.026(3) 0.022(3) 0.026(3) -0.007(2) -0.002(2) -0.007(2)
C28 0.022(3) 0.027(3) 0.029(3) -0.004(2) -0.009(3) -0.005(2)
C29 0.027(3) 0.032(3) 0.045(4) -0.004(3) -0.013(3) -0.010(3)
C30 0.047(4) 0.028(3) 0.045(4) 0.005(3) -0.025(3) -0.010(3)
C31 0.044(4) 0.027(3) 0.046(4) 0.006(3) -0.025(3) -0.015(3)
C32 0.027(3) 0.022(3) 0.034(3) -0.002(2) -0.011(3) -0.005(2)
C33 0.036(3) 0.027(3) 0.024(3) 0.001(2) -0.005(3) -0.014(3)
C34 0.040(4) 0.032(3) 0.029(3) -0.001(3) -0.014(3) -0.009(3)
C35 0.028(3) 0.028(3) 0.038(4) 0.001(3) -0.011(3) -0.011(3)
C36 0.030(3) 0.036(3) 0.038(4) -0.005(3) -0.003(3) -0.016(3)
C37 0.034(4) 0.033(3) 0.025(3) -0.003(3) -0.005(3) -0.012(3)
C38 0.048(4) 0.044(4) 0.042(4) 0.000(3) -0.019(4) -0.020(3)
N1 0.032(3) 0.021(2) 0.028(3) -0.004(2) -0.005(2) -0.008(2)
N2 0.023(3) 0.026(3) 0.032(3) -0.004(2) -0.009(2) -0.005(2)
N3 0.026(3) 0.023(2) 0.032(3) -0.005(2) -0.008(2) -0.004(2)
N4 0.033(3) 0.021(2) 0.033(3) 0.002(2) -0.013(2) -0.007(2)
O1 0.097(4) 0.092(4) 0.045(3) 0.003(3) -0.026(3) -0.067(4)
O2 0.084(4) 0.071(4) 0.046(3) -0.010(3) 0.002(3) -0.059(3)
Ir1 0.02391(12) 0.02271(11) 0.02917(13) -0.00316(9) -0.00754(9) -0.00580(9)

loop_
_atom_type_symbol
_atom_type_description
_atom_type_scat_dispersion_real
_atom_type_scat_dispersion_imag
_atom_type_scat_source
C C 0.0030 0.0020 'International Tables Vol C Tables 4.2.6.8 and 6.1.1.4'
H H 0.0000 0.0000 'International Tables Vol C Tables 4.2.6.8 and 6.1.1.4'
N N 0.0060 0.0030 'International Tables Vol C Tables 4.2.6.8 and 6.1.1.4'
O O 0.0110 0.0060 'International Tables Vol C Tables 4.2.6.8 and 6.1.1.4'
Ir Ir -1.4440 7.9890 'International Tables Vol C Tables 4.2.6.8 and 6.1.1.4'

loop_
_geom_angle_atom_site_label_1
_geom_angle_atom_site_label_2
_geom_angle_atom_site_label_3
_geom_angle
_geom_angle_site_symmetry_1
_geom_angle_site_symmetry_3
_geom_angle_publ_flag
O3 C39 C40 103.3(8) . . ?
O3 C39 H39A 111.1 . . ?
C40 C39 H39A 111.1 . . ?
O3 C39 H39B 111.1 . . ?
C40 C39 H39B 111.1 . . ?
H39A C39 H39B 109.1 . . ?
C39 C40 C41 104.9(9) . . ?
C39 C40 H40A 110.8 . . ?
C41 C40 H40A 110.8 . . ?
C39 C40 H40B 110.8 . . ?
C41 C40 H40B 110.8 . . ?
H40A C40 H40B 108.8 . . ?
C42 C41 C40 105.0(10) . . ?
C42 C41 H41A 110.7 . . ?
C40 C41 H41A 110.7 . . ?
C42 C41 H41B 110.7 . . ?
C40 C41 H41B 110.7 . . ?
H41A C41 H41B 108.8 . . ?
C41 C42 O3 111.0(10) . . ?
C41 C42 H42A 109.4 . . ?
O3 C42 H42A 109.4 . . ?
C41 C42 H42B 109.4 . . ?
O3 C42 H42B 109.4 . . ?
H42A C42 H42B 108.0 . . ?
C42 O3 C39 106.6(7) . . ?
N1 C1 C2 122.5(6) . . ?
N1 C1 H1 118.7 . . ?
C2 C1 H1 118.7 . . ?
C3 C2 C1 118.6(6) . . ?
C3 C2 H2 120.7 . . ?
C1 C2 H2 120.7 . . ?
C2 C3 C4 119.4(6) . . ?
C2 C3 H3 120.3 . . ?
C4 C3 H3 120.3 . . ?
C3 C4 C5 120.8(6) . . ?
C3 C4 H4 119.6 . . ?
C5 C4 H4 119.6 . . ?
N1 C5 C4 119.3(6) . . ?
N1 C5 C6 113.6(5) . . ?
C4 C5 C6 127.1(6) . . ?
C7 C6 C11 121.5(5) . . ?
C7 C6 C5 122.8(5) . . ?
C11 C6 C5 115.6(5) . . ?
C8 C7 C6 119.6(6) . . ?
C8 C7 H7 120.2 . . ?
C6 C7 H7 120.2 . . ?
C9 C8 C7 120.1(6) . . ?
C9 C8 H8 119.9 . . ?
C7 C8 H8 119.9 . . ?
C8 C9 C10 120.5(6) . . ?
C8 C9 H9 119.8 . . ?
C10 C9 H9 119.8 . . ?
C9 C10 C11 121.5(6) . . ?
C9 C10 H10 119.2 . . ?
C11 C10 H10 119.2 . . ?
C10 C11 C6 116.8(5) . . ?
C10 C11 Ir1 129.0(4) . . ?
C6 C11 Ir1 114.1(4) . . ?
N2 C12 C13 122.7(5) . . ?
N2 C12 H12 118.6 . . ?
C13 C12 H12 118.6 . . ?
C12 C13 C14 118.4(6) . . ?
C12 C13 H13 120.8 . . ?
C14 C13 H13 120.8 . . ?
C15 C14 C13 119.6(6) . . ?
C15 C14 H14 120.2 . . ?
C13 C14 H14 120.2 . . ?
C14 C15 C16 120.4(6) . . ?
C14 C15 H15 119.8 . . ?
C16 C15 H15 119.8 . . ?
N2 C16 C15 120.0(5) . . ?
N2 C16 C17 114.3(5) . . ?
C15 C16 C17 125.8(5) . . ?
C18 C17 C22 122.2(6) . . ?
C18 C17 C16 123.0(5) . . ?
C22 C17 C16 114.8(5) . . ?
C19 C18 C17 119.8(6) . . ?
C19 C18 H18 120.1 . . ?
C17 C18 H18 120.1 . . ?
C18 C19 C20 119.6(5) . . ?
C18 C19 H19 120.2 . . ?
C20 C19 H19 120.2 . . ?
C21 C20 C19 120.4(6) . . ?
C21 C20 H20 119.8 . . ?
C19 C20 H20 119.8 . . ?
C20 C21 C22 122.5(6) . . ?
C20 C21 H21 118.7 . . ?
C22 C21 H21 118.7 . . ?
C21 C22 C17 115.4(5) . . ?
C21 C22 Ir1 129.6(4) . . ?
C17 C22 Ir1 114.9(4) . . ?
N3 C23 C24 111.1(6) . . ?
N3 C23 H23 124.5 . . ?
C24 C23 H23 124.5 . . ?
C25 C24 C23 107.0(5) . . ?
C25 C24 H24 126.5 . . ?
C23 C24 H24 126.5 . . ?
C24 C25 C26 107.2(5) . . ?
C24 C25 H25 126.4 . . ?
C26 C25 H25 126.4 . . ?
N3 C26 C27 125.2(5) . . ?
N3 C26 C25 108.3(5) . . ?
C27 C26 C25 126.5(5) . . ?
C28 C27 C26 127.8(5) . . ?
C28 C27 C32 117.0(5) . . ?
C26 C27 C32 115.1(5) . . ?
C27 C28 N4 124.2(5) . . ?
C27 C28 C29 127.5(5) . . ?
N4 C28 C29 108.2(5) . . ?
C30 C29 C28 107.4(5) . . ?
C30 C29 H29 126.3 . . ?
C28 C29 H29 126.3 . . ?
C29 C30 C31 105.9(5) . . ?
C29 C30 H30 127.0 . . ?
C31 C30 H30 127.0 . . ?
N4 C31 C30 112.8(5) . . ?
N4 C31 H31 123.6 . . ?
C30 C31 H31 123.6 . . ?
C33 C32 C37 118.3(5) . . ?
C33 C32 C27 120.2(5) . . ?
C37 C32 C27 121.5(5) . . ?
C34 C33 C32 121.3(5) . . ?
C34 C33 H33 119.4 . . ?
C32 C33 H33 119.4 . . ?
C33 C34 C35 120.1(6) . . ?
C33 C34 H34 120.0 . . ?
C35 C34 H34 120.0 . . ?
C34 C35 C36 119.9(5) . . ?
C34 C35 C38 119.2(6) . . ?
C36 C35 C38 120.8(5) . . ?
C37 C36 C35 119.6(6) . . ?
C37 C36 H36 120.2 . . ?
C35 C36 H36 120.2 . . ?
C36 C37 C32 120.8(6) . . ?
C36 C37 H37 119.6 . . ?
C32 C37 H37 119.6 . . ?
O1 C38 O2 123.2(6) . . ?
O1 C38 C35 121.5(6) . . ?
O2 C38 C35 115.2(6) . . ?
C1 N1 C5 119.3(5) . . ?
C1 N1 Ir1 124.3(4) . . ?
C5 N1 Ir1 116.4(4) . . ?
C12 N2 C16 118.8(5) . . ?
C12 N2 Ir1 125.6(4) . . ?
C16 N2 Ir1 115.2(4) . . ?
C23 N3 C26 106.4(5) . . ?
C23 N3 Ir1 126.3(4) . . ?
C26 N3 Ir1 127.2(4) . . ?
C31 N4 C28 105.6(5) . . ?
C31 N4 Ir1 126.5(4) . . ?
C28 N4 Ir1 127.5(4) . . ?
C38 O2 H2A 109.5 . . ?
C22 Ir1 C11 87.9(2) . . ?
C22 Ir1 N1 94.6(2) . . ?
C11 Ir1 N1 80.2(2) . . ?
C22 Ir1 N2 80.6(2) . . ?
C11 Ir1 N2 98.3(2) . . ?
N1 Ir1 N2 175.04(18) . . ?
C22 Ir1 N4 94.28(19) . . ?
C11 Ir1 N4 175.7(2) . . ?
N1 Ir1 N4 95.92(19) . . ?
N2 Ir1 N4 85.71(18) . . ?
C22 Ir1 N3 174.7(2) . . ?
C11 Ir1 N3 91.0(2) . . ?
N1 Ir1 N3 90.24(17) . . ?
N2 Ir1 N3 94.52(18) . . ?
N4 Ir1 N3 87.21(17) . . ?

loop_
_geom_bond_atom_site_label_1
_geom_bond_atom_site_label_2
_geom_bond_distance
_geom_bond_site_symmetry_2
_geom_bond_publ_flag
C39 O3 1.424(9) . ?
C39 C40 1.434(14) . ?
C39 H39A 0.9700 . ?
C39 H39B 0.9700 . ?
C40 C41 1.487(16) . ?
C40 H40A 0.9700 . ?
C40 H40B 0.9700 . ?
C41 C42 1.334(14) . ?
C41 H41A 0.9700 . ?
C41 H41B 0.9700 . ?
C42 O3 1.418(11) . ?
C42 H42A 0.9700 . ?
C42 H42B 0.9700 . ?
C1 N1 1.352(7) . ?
C1 C2 1.370(8) . ?
C1 H1 0.9300 . ?
C2 C3 1.369(9) . ?
C2 H2 0.9300 . ?
C3 C4 1.373(9) . ?
C3 H3 0.9300 . ?
C4 C5 1.382(8) . ?
C4 H4 0.9300 . ?
C5 N1 1.361(7) . ?
C5 C6 1.466(8) . ?
C6 C7 1.392(8) . ?
C6 C11 1.410(7) . ?
C7 C8 1.380(9) . ?
C7 H7 0.9300 . ?
C8 C9 1.366(9) . ?
C8 H8 0.9300 . ?
C9 C10 1.390(9) . ?
C9 H9 0.9300 . ?
C10 C11 1.391(8) . ?
C10 H10 0.9300 . ?
C11 Ir1 2.023(6) . ?
C12 N2 1.342(7) . ?
C12 C13 1.382(8) . ?
C12 H12 0.9300 . ?
C13 C14 1.384(8) . ?
C13 H13 0.9300 . ?
C14 C15 1.365(8) . ?
C14 H14 0.9300 . ?
C15 C16 1.391(8) . ?
C15 H15 0.9300 . ?
C16 N2 1.376(7) . ?
C16 C17 1.465(8) . ?
C17 C18 1.397(8) . ?
C17 C22 1.409(7) . ?
C18 C19 1.375(8) . ?
C18 H18 0.9300 . ?
C19 C20 1.385(8) . ?
C19 H19 0.9300 . ?
C20 C21 1.373(8) . ?
C20 H20 0.9300 . ?
C21 C22 1.408(8) . ?
C21 H21 0.9300 . ?
C22 Ir1 2.010(5) . ?
C23 N3 1.340(7) . ?
C23 C24 1.396(8) . ?
C23 H23 0.9300 . ?
C24 C25 1.357(8) . ?
C24 H24 0.9300 . ?
C25 C26 1.420(8) . ?
C25 H25 0.9300 . ?
C26 N3 1.388(7) . ?
C26 C27 1.411(8) . ?
C27 C28 1.390(7) . ?
C27 C32 1.510(8) . ?
C28 N4 1.416(7) . ?
C28 C29 1.422(8) . ?
C29 C30 1.373(8) . ?
C29 H29 0.9300 . ?
C30 C31 1.406(8) . ?
C30 H30 0.9300 . ?
C31 N4 1.324(7) . ?
C31 H31 0.9300 . ?
C32 C33 1.387(8) . ?
C32 C37 1.389(8) . ?
C33 C34 1.371(8) . ?
C33 H33 0.9300 . ?
C34 C35 1.375(8) . ?
C34 H34 0.9300 . ?
C35 C36 1.389(8) . ?
C35 C38 1.501(8) . ?
C36 C37 1.384(8) . ?
C36 H36 0.9300 . ?
C37 H37 0.9300 . ?
C38 O1 1.223(7) . ?
C38 O2 1.285(8) . ?
N1 Ir1 2.045(5) . ?
N2 Ir1 2.048(4) . ?
N3 Ir1 2.136(5) . ?
N4 Ir1 2.121(5) . ?
O2 H2A 0.8200 . ?
